data_4116168
loop_
_publ_author_name
'Seigi Suh'
'David M. Hoffman'

_publ_section_title
;
 General Synthesis of Homoleptic Indium Alkoxide Complexes and the
 Chemical Vapor Deposition of Indium Oxide Films
;
_journal_name_full 'Journal of the American Chemical Society'
_journal_page_first 9396
_journal_page_last 9404
_journal_paper_doi 10.1021/ja000845a
_journal_volume 122
_journal_year 2000
_chemical_formula_moiety 'C26 H47 N4 O3 In, 1/2 C4 H10 O'
_chemical_formula_sum 'C28 H52 In N4 O3.5'
_chemical_formula_weight 615.56
_chemical_name_systematic
;
 ?
;
_space_group_IT_number 2
_symmetry_cell_setting triclinic
_symmetry_space_group_name_Hall '-P 1'
_symmetry_space_group_name_H-M 'P -1'
_atom_sites_solution_hydrogens geom
_atom_sites_solution_primary direct
_atom_sites_solution_secondary difmap
_audit_creation_method SHELXL-97
_cell_angle_alpha 111.581(1)
_cell_angle_beta 90.335(1)
_cell_angle_gamma 93.682(1)
_cell_formula_units_Z 2
_cell_length_a 9.8335(6)
_cell_length_b 11.4492(7)
_cell_length_c 15.4315(9)
_cell_measurement_reflns_used 6614
_cell_measurement_temperature 223(2)
_cell_measurement_theta_max 23.29
_cell_measurement_theta_min 1.42
_cell_volume 1611.43(17)
_computing_cell_refinement 'Siemens SAINT software (Siemens, 1996)'
_computing_data_collection 'Siemens SMART software (Siemens, 1996)'
_computing_data_reduction 'Siemens SAINT software (Siemens, 1996)'
_computing_structure_refinement 'SHELXL-97 (Sheldrick, 1997)'
_computing_structure_solution 'SHELXS-97 (Sheldrick, 1990)'
_diffrn_ambient_temperature 223(2)
_diffrn_detector_area_resol_mean 1K
_diffrn_measured_fraction_theta_full 0.976
_diffrn_measured_fraction_theta_max 0.976
_diffrn_measurement_device_type 'Siemens SMART CCD'
_diffrn_measurement_method CCD
_diffrn_radiation_monochromator graphite
_diffrn_radiation_source 'fine-focus sealed tube'
_diffrn_radiation_type MoK\a
_diffrn_radiation_wavelength 0.71073
_diffrn_reflns_av_R_equivalents 0.0176
_diffrn_reflns_av_sigmaI/netI 0.0236
_diffrn_reflns_limit_h_max 10
_diffrn_reflns_limit_h_min -10
_diffrn_reflns_limit_k_max 8
_diffrn_reflns_limit_k_min -12
_diffrn_reflns_limit_l_max 17
_diffrn_reflns_limit_l_min -16
_diffrn_reflns_number 7243
_diffrn_reflns_theta_full 23.29
_diffrn_reflns_theta_max 23.29
_diffrn_reflns_theta_min 1.42
_diffrn_standards_decay_% 0.0
_exptl_absorpt_coefficient_mu 0.767
_exptl_absorpt_correction_T_max 0.7462
_exptl_absorpt_correction_T_min 0.5891
_exptl_absorpt_correction_type empirical
_exptl_crystal_colour Colorless
_exptl_crystal_density_diffrn 1.269
_exptl_crystal_description 'Thick plate'
_exptl_crystal_F_000 650
_exptl_crystal_size_max 0.35
_exptl_crystal_size_mid 0.26
_exptl_crystal_size_min 0.14
_refine_diff_density_max 0.703
_refine_diff_density_min -0.607
_refine_diff_density_rms 0.068
_refine_ls_extinction_method none
_refine_ls_goodness_of_fit_ref 1.046
_refine_ls_hydrogen_treatment mixed
_refine_ls_matrix_type full
_refine_ls_number_parameters 264
_refine_ls_number_reflns 4529
_refine_ls_number_restraints 1
_refine_ls_restrained_S_all 1.046
_refine_ls_R_factor_all 0.0364
_refine_ls_R_factor_gt 0.0344
_refine_ls_shift/su_max 0.792
_refine_ls_shift/su_mean 0.020
_refine_ls_structure_factor_coef Fsqd
_refine_ls_weighting_details 'calc w=1/[\s^2^(Fo^2^)+(0.0439P)^2^+3.1089P] where P=(Fo^2^+2Fc^2^)/3'
_refine_ls_weighting_scheme calc
_refine_ls_wR_factor_gt 0.0895
_refine_ls_wR_factor_ref 0.0918
_reflns_number_gt 4281
_reflns_number_total 4529
_reflns_threshold_expression >4sigma(I)
_cod_data_source_file ja000845a_3.cif
_cod_data_source_block k355_In(O-t-Bu)3(p-Me2Npy)2
_cod_database_code 4116168

loop_
_symmetry_equiv_pos_as_xyz
'x, y, z'
'-x, -y, -z'

loop_
_atom_site_label
_atom_site_type_symbol
_atom_site_fract_x
_atom_site_fract_y
_atom_site_fract_z
_atom_site_U_iso_or_equiv
_atom_site_adp_type
_atom_site_occupancy
_atom_site_symmetry_multiplicity
_atom_site_calc_flag
_atom_site_refinement_flags
In In 0.46469(2) 0.62383(2) 0.782415(16) 0.03318(11) Uani 1 1 d .
O1 O 0.5345(3) 0.7708(2) 0.74766(19) 0.0450(6) Uani 1 1 d .
O2 O 0.3169(3) 0.5841(2) 0.86342(17) 0.0402(6) Uani 1 1 d .
O3 O 0.5986(3) 0.4958(2) 0.71252(18) 0.0434(6) Uani 1 1 d .
N1 N 0.6163(3) 0.7018(3) 0.9121(2) 0.0417(7) Uani 1 1 d .
N2 N 0.8918(4) 0.8331(4) 1.1418(3) 0.0627(10) Uani 1 1 d .
N3 N 0.3134(3) 0.5380(3) 0.6547(2) 0.0373(7) Uani 1 1 d .
N4 N 0.0917(3) 0.3268(3) 0.4086(2) 0.0487(8) Uani 1 1 d .
C1 C 0.5002(7) 0.8882(7) 0.7494(5) 0.0465(10) Uiso 0.473(9) 1 d PG
C2 C 0.3931(10) 0.8697(12) 0.6750(6) 0.0805(13) Uiso 0.473(9) 1 d PG
H2A H 0.4258 0.8184 0.6155 0.121 Uiso 0.473(9) 1 d PG
H2B H 0.3118 0.8289 0.6881 0.121 Uiso 0.473(9) 1 d PG
H2C H 0.3731 0.9501 0.6737 0.121 Uiso 0.473(9) 1 d PG
C3 C 0.6271(7) 0.9519(11) 0.7288(9) 0.0805(13) Uiso 0.473(9) 1 d PG
H3A H 0.6598 0.9006 0.6694 0.121 Uiso 0.473(9) 1 d PG
H3B H 0.6072 1.0323 0.7276 0.121 Uiso 0.473(9) 1 d PG
H3C H 0.6957 0.9637 0.7764 0.121 Uiso 0.473(9) 1 d PG
C4 C 0.4491(12) 0.9684(12) 0.8423(5) 0.0805(13) Uiso 0.473(9) 1 d PG
H4A H 0.5176 0.9802 0.8898 0.121 Uiso 0.473(9) 1 d PG
H4B H 0.4291 1.0487 0.8410 0.121 Uiso 0.473(9) 1 d PG
H4C H 0.3678 0.9276 0.8554 0.121 Uiso 0.473(9) 1 d PG
C1' C 0.4932(6) 0.8843(6) 0.7411(4) 0.0465(10) Uiso 0.527(9) 1 d PG
C2' C 0.3486(7) 0.8732(11) 0.7059(7) 0.0805(13) Uiso 0.527(9) 1 d PG
H2'A H 0.3379 0.8074 0.6454 0.121 Uiso 0.527(9) 1 d PG
H2'B H 0.2884 0.8536 0.7482 0.121 Uiso 0.527(9) 1 d PG
H2'C H 0.3269 0.9515 0.7017 0.121 Uiso 0.527(9) 1 d PG
C3' C 0.5872(9) 0.9149(10) 0.6750(7) 0.0805(13) Uiso 0.527(9) 1 d PG
H3'A H 0.5765 0.8492 0.6145 0.121 Uiso 0.527(9) 1 d PG
H3'B H 0.5655 0.9933 0.6708 0.121 Uiso 0.527(9) 1 d PG
H3'C H 0.6798 0.9220 0.6975 0.121 Uiso 0.527(9) 1 d PG
C4' C 0.5100(11) 0.9871(10) 0.8356(4) 0.0805(13) Uiso 0.527(9) 1 d PG
H4'A H 0.6025 0.9942 0.8581 0.121 Uiso 0.527(9) 1 d PG
H4'B H 0.4883 1.0654 0.8314 0.121 Uiso 0.527(9) 1 d PG
H4'C H 0.4498 0.9675 0.8779 0.121 Uiso 0.527(9) 1 d PG
C5 C 0.2293(6) 0.6735(5) 0.9226(4) 0.0446(10) Uiso 0.548(6) 1 d PG
C6 C 0.3078(8) 0.7817(7) 0.9961(6) 0.0745(12) Uiso 0.548(6) 1 d PG
H6A H 0.3641 0.7502 1.0324 0.112 Uiso 0.548(6) 1 d PG
H6B H 0.3642 0.8272 0.9669 0.112 Uiso 0.548(6) 1 d PG
H6C H 0.2454 0.8368 1.0359 0.112 Uiso 0.548(6) 1 d PG
C7 C 0.1411(9) 0.6023(7) 0.9683(6) 0.0745(12) Uiso 0.548(6) 1 d PG
H7A H 0.1975 0.5709 1.0046 0.112 Uiso 0.548(6) 1 d PG
H7B H 0.0788 0.6575 1.0081 0.112 Uiso 0.548(6) 1 d PG
H7C H 0.0909 0.5331 0.9213 0.112 Uiso 0.548(6) 1 d PG
C8 C 0.1413(9) 0.7226(9) 0.8658(5) 0.0745(12) Uiso 0.548(6) 1 d PG
H8A H 0.1977 0.7682 0.8366 0.112 Uiso 0.548(6) 1 d PG
H8B H 0.0910 0.6534 0.8188 0.112 Uiso 0.548(6) 1 d PG
H8C H 0.0789 0.7778 0.9057 0.112 Uiso 0.548(6) 1 d PG
C5' C 0.2212(7) 0.6584(6) 0.9232(4) 0.0446(10) Uiso 0.452(6) 1 d PG
C6' C 0.2817(10) 0.7099(10) 1.0205(6) 0.0745(12) Uiso 0.452(6) 1 d PG
H6'A H 0.3647 0.7597 1.0222 0.112 Uiso 0.452(6) 1 d PG
H6'B H 0.2184 0.7613 1.0621 0.112 Uiso 0.452(6) 1 d PG
H6'C H 0.3009 0.6415 1.0395 0.112 Uiso 0.452(6) 1 d PG
C7' C 0.0915(9) 0.5805(9) 0.9207(8) 0.0745(12) Uiso 0.452(6) 1 d PG
H7'A H 0.0527 0.5476 0.8584 0.112 Uiso 0.452(6) 1 d PG
H7'B H 0.1107 0.5121 0.9397 0.112 Uiso 0.452(6) 1 d PG
H7'C H 0.0281 0.6320 0.9623 0.112 Uiso 0.452(6) 1 d PG
C8' C 0.1912(12) 0.7652(9) 0.8935(7) 0.0745(12) Uiso 0.452(6) 1 d PG
H8'A H 0.2742 0.8151 0.8952 0.112 Uiso 0.452(6) 1 d PG
H8'B H 0.1524 0.7323 0.8313 0.112 Uiso 0.452(6) 1 d PG
H8'C H 0.1279 0.8167 0.9352 0.112 Uiso 0.452(6) 1 d PG
C9 C 0.6052(4) 0.3684(4) 0.7045(3) 0.0489(10) Uiso 0.709(10) 1 d PG
C10 C 0.7426(5) 0.3529(7) 0.7401(6) 0.0752(12) Uiso 0.709(10) 1 d PG
H10A H 0.8124 0.3774 0.7056 0.113 Uiso 0.709(10) 1 d PG
H10B H 0.7540 0.4050 0.8049 0.113 Uiso 0.709(10) 1 d PG
H10C H 0.7495 0.2664 0.7324 0.113 Uiso 0.709(10) 1 d PG
C11 C 0.5876(9) 0.2869(7) 0.6032(3) 0.0752(12) Uiso 0.709(10) 1 d PG
H11A H 0.4996 0.2968 0.5804 0.113 Uiso 0.709(10) 1 d PG
H11B H 0.6573 0.3114 0.5687 0.113 Uiso 0.709(10) 1 d PG
H11C H 0.5944 0.2004 0.5955 0.113 Uiso 0.709(10) 1 d PG
C12 C 0.4962(6) 0.3301(8) 0.7584(5) 0.0752(12) Uiso 0.709(10) 1 d PG
H12A H 0.4083 0.3400 0.7357 0.113 Uiso 0.709(10) 1 d PG
H12B H 0.5031 0.2436 0.7507 0.113 Uiso 0.709(10) 1 d PG
H12C H 0.5076 0.3822 0.8233 0.113 Uiso 0.709(10) 1 d PG
C9' C 0.6010(11) 0.3670(10) 0.6994(7) 0.0489(10) Uiso 0.291(10) 1 d PG
C10' C 0.7467(10) 0.3344(18) 0.6860(14) 0.0752(12) Uiso 0.291(10) 1 d PG
H10D H 0.7793 0.3463 0.6311 0.113 Uiso 0.291(10) 1 d PG
H10E H 0.8013 0.3879 0.7392 0.113 Uiso 0.291(10) 1 d PG
H10F H 0.7527 0.2481 0.6790 0.113 Uiso 0.291(10) 1 d PG
C11' C 0.5157(17) 0.2834(17) 0.6161(9) 0.0752(12) Uiso 0.291(10) 1 d PG
H11D H 0.5483 0.2953 0.5612 0.113 Uiso 0.291(10) 1 d PG
H11E H 0.5218 0.1971 0.6092 0.113 Uiso 0.291(10) 1 d PG
H11F H 0.4225 0.3043 0.6247 0.113 Uiso 0.291(10) 1 d PG
C12' C 0.5501(18) 0.3484(19) 0.7851(8) 0.0752(12) Uiso 0.291(10) 1 d PG
H12D H 0.6047 0.4020 0.8384 0.113 Uiso 0.291(10) 1 d PG
H12E H 0.4568 0.3693 0.7937 0.113 Uiso 0.291(10) 1 d PG
H12F H 0.5561 0.2621 0.7782 0.113 Uiso 0.291(10) 1 d PG
C13 C 0.7097(4) 0.7983(4) 0.9253(3) 0.0450(9) Uani 1 1 d .
H13 H 0.7124 0.8367 0.8809 0.054 Uiso 1 1 calc R
C14 C 0.8009(4) 0.8441(4) 0.9993(3) 0.0478(10) Uani 1 1 d .
H14 H 0.8627 0.9129 1.0048 0.057 Uiso 1 1 calc R
C15 C 0.8029(4) 0.7894(4) 1.0666(3) 0.0447(9) Uani 1 1 d .
C16 C 0.7089(4) 0.6867(4) 1.0519(3) 0.0500(10) Uani 1 1 d .
H16 H 0.7069 0.6437 1.0934 0.060 Uiso 1 1 calc R
C17 C 0.6195(4) 0.6490(4) 0.9765(3) 0.0502(10) Uani 1 1 d .
H17 H 0.5557 0.5811 0.9695 0.060 Uiso 1 1 calc R
C18 C 0.9797(5) 0.9460(5) 1.1595(4) 0.0752(15) Uani 1 1 d .
H18A H 1.0355 0.9627 1.2154 0.113 Uiso 1 1 calc R
H18B H 0.9245 1.0165 1.1682 0.113 Uiso 1 1 calc R
H18C H 1.0379 0.9347 1.1070 0.113 Uiso 1 1 calc R
C19 C 0.8933(7) 0.7738(6) 1.2098(4) 0.094(2) Uani 1 1 d .
H19A H 0.9626 0.8173 1.2578 0.141 Uiso 1 1 calc R
H19B H 0.9134 0.6864 1.1794 0.141 Uiso 1 1 calc R
H19C H 0.8048 0.7778 1.2378 0.141 Uiso 1 1 calc R
C20 C 0.1969(4) 0.4697(4) 0.6545(3) 0.0444(9) Uani 1 1 d .
H20 H 0.1664 0.4692 0.7120 0.053 Uiso 1 1 calc R
C21 C 0.1202(4) 0.4012(4) 0.5764(3) 0.0449(9) Uani 1 1 d .
H21 H 0.0384 0.3574 0.5816 0.054 Uiso 1 1 calc R
C22 C 0.1624(4) 0.3955(3) 0.4884(3) 0.0380(8) Uani 1 1 d .
C23 C 0.2848(4) 0.4674(4) 0.4880(3) 0.0390(8) Uani 1 1 d .
H23 H 0.3186 0.4691 0.4316 0.047 Uiso 1 1 calc R
C24 C 0.3536(4) 0.5342(4) 0.5704(3) 0.0386(8) Uani 1 1 d .
H24 H 0.4347 0.5810 0.5682 0.046 Uiso 1 1 calc R
C25 C -0.0412(4) 0.2652(5) 0.4102(3) 0.0627(13) Uani 1 1 d .
H25A H -0.0760 0.2205 0.3468 0.094 Uiso 1 1 calc R
H25B H -0.1033 0.3278 0.4436 0.094 Uiso 1 1 calc R
H25C H -0.0332 0.2060 0.4412 0.094 Uiso 1 1 calc R
C26 C 0.1375(5) 0.3235(5) 0.3188(3) 0.0581(11) Uani 1 1 d .
H26A H 0.0739 0.2694 0.2702 0.087 Uiso 1 1 calc R
H26B H 0.2271 0.2910 0.3081 0.087 Uiso 1 1 calc R
H26C H 0.1423 0.4080 0.3179 0.087 Uiso 1 1 calc R
O4 O 0.0205(13) 0.0198(11) 0.5189(8) 0.096(3) Uiso 0.50 1 d P
C27 C 0.1395(17) 0.0019(16) 0.4661(11) 0.105(4) Uiso 0.50 1 d P
H27A H 0.1348 0.0424 0.4204 0.126 Uiso 0.50 1 calc PR
H27B H 0.1496 -0.0881 0.4328 0.126 Uiso 0.50 1 calc PR
C28 C 0.2528(18) 0.058(2) 0.5309(14) 0.122(6) Uiso 0.50 1 d P
H28A H 0.3369 0.0478 0.4972 0.147 Uiso 0.50 1 calc PR
H28B H 0.2564 0.0166 0.5756 0.147 Uiso 0.50 1 calc PR
H28C H 0.2413 0.1468 0.5635 0.147 Uiso 0.50 1 calc PR
C29 C -0.0885(17) -0.0382(17) 0.4606(13) 0.113(5) Uiso 0.50 1 d PD
H29A H -0.0781 -0.1290 0.4350 0.136 Uiso 0.50 1 calc PR
H29B H -0.0877 -0.0088 0.4084 0.136 Uiso 0.50 1 calc PR
C30 C -0.218(2) -0.017(3) 0.5036(18) 0.156(9) Uiso 0.50 1 d PD
H30A H -0.2901 -0.0605 0.4578 0.187 Uiso 0.50 1 calc PR
H30B H -0.2305 0.0729 0.5281 0.187 Uiso 0.50 1 calc PR
H30C H -0.2212 -0.0480 0.5541 0.187 Uiso 0.50 1 calc PR

loop_
_atom_site_aniso_label
_atom_site_aniso_U_11
_atom_site_aniso_U_22
_atom_site_aniso_U_33
_atom_site_aniso_U_23
_atom_site_aniso_U_13
_atom_site_aniso_U_12
In 0.03464(17) 0.03355(16) 0.03082(16) 0.01103(11) 0.00344(10) 0.00367(11)
O1 0.0457(15) 0.0402(14) 0.0549(16) 0.0248(13) -0.0024(12) 0.0002(12)
O2 0.0407(14) 0.0433(14) 0.0360(14) 0.0129(11) 0.0116(11) 0.0089(11)
O3 0.0444(15) 0.0376(14) 0.0495(16) 0.0162(12) 0.0139(12) 0.0108(11)
N1 0.0424(18) 0.0477(19) 0.0371(17) 0.0182(15) 0.0002(14) 0.0018(15)
N2 0.060(2) 0.074(3) 0.048(2) 0.0162(19) -0.0149(18) 0.008(2)
N3 0.0356(17) 0.0409(17) 0.0357(17) 0.0150(14) 0.0040(13) 0.0004(13)
N4 0.0365(18) 0.054(2) 0.0446(19) 0.0065(16) -0.0006(15) -0.0049(15)
C13 0.045(2) 0.050(2) 0.043(2) 0.0216(19) 0.0003(18) 0.0029(19)
C14 0.043(2) 0.049(2) 0.050(2) 0.017(2) -0.0022(18) -0.0007(18)
C15 0.040(2) 0.053(2) 0.038(2) 0.0110(18) 0.0028(17) 0.0146(18)
C16 0.058(3) 0.058(3) 0.041(2) 0.025(2) -0.0006(19) 0.007(2)
C17 0.052(2) 0.053(2) 0.048(2) 0.024(2) -0.0017(19) -0.0055(19)
C18 0.064(3) 0.081(4) 0.065(3) 0.009(3) -0.020(3) -0.002(3)
C19 0.108(5) 0.112(5) 0.060(3) 0.034(3) -0.036(3) -0.009(4)
C20 0.046(2) 0.046(2) 0.042(2) 0.0173(18) 0.0091(18) -0.0012(18)
C21 0.037(2) 0.044(2) 0.049(2) 0.0129(19) 0.0070(18) -0.0075(17)
C22 0.0304(19) 0.0358(19) 0.042(2) 0.0081(16) 0.0009(16) 0.0037(15)
C23 0.0333(19) 0.048(2) 0.036(2) 0.0148(17) 0.0045(15) 0.0028(16)
C24 0.0289(19) 0.047(2) 0.039(2) 0.0158(17) 0.0010(16) -0.0020(16)
C25 0.043(2) 0.063(3) 0.064(3) 0.006(2) -0.004(2) -0.014(2)
C26 0.050(3) 0.072(3) 0.042(2) 0.010(2) -0.0070(19) -0.004(2)

loop_
_atom_type_symbol
_atom_type_description
_atom_type_scat_dispersion_real
_atom_type_scat_dispersion_imag
_atom_type_scat_source
C C 0.0033 0.0016 'International Tables Vol C Tables 4.2.6.8 and 6.1.1.4'
H H 0.0000 0.0000 'International Tables Vol C Tables 4.2.6.8 and 6.1.1.4'
N N 0.0061 0.0033 'International Tables Vol C Tables 4.2.6.8 and 6.1.1.4'
O O 0.0106 0.0060 'International Tables Vol C Tables 4.2.6.8 and 6.1.1.4'
In In -0.7276 1.3100 'International Tables Vol C Tables 4.2.6.8 and 6.1.1.4'

loop_
_geom_angle_atom_site_label_1
_geom_angle_atom_site_label_2
_geom_angle_atom_site_label_3
_geom_angle
O1 In O3 99.42(11)
O1 In O2 138.59(10)
O3 In O2 121.95(10)
O1 In N3 94.68(10)
O3 In N3 88.74(11)
O2 In N3 88.50(10)
O1 In N1 87.74(11)
O3 In N1 90.15(11)
O2 In N1 90.16(10)
N3 In N1 177.47(10)
C1 O1 C1' 5.4(5)
C1 O1 In 142.2(3)
C1' O1 In 141.7(3)
C5' O2 C5 7.6(4)
C5' O2 In 132.5(3)
C5 O2 In 125.0(3)
C9' O3 C9 3.4(5)
C9' O3 In 129.9(5)
C9 O3 In 129.5(2)
C17 N1 C13 115.2(3)
C17 N1 In 121.8(3)
C13 N1 In 122.9(2)
C15 N2 C18 120.8(4)
C15 N2 C19 121.1(4)
C18 N2 C19 117.9(4)
C20 N3 C24 115.6(3)
C20 N3 In 124.0(2)
C24 N3 In 119.2(2)
C22 N4 C26 121.6(3)
C22 N4 C25 121.1(4)
C26 N4 C25 116.9(3)
O1 C1 C3 106.8(6)
O1 C1 C2 109.4(7)
C3 C1 C2 109.5
O1 C1 C4 112.1(6)
C3 C1 C4 109.5
C2 C1 C4 109.5
O1 C1' C3' 106.7(6)
O1 C1' C2' 113.0(6)
C3' C1' C2' 109.4
O1 C1' C4' 108.6(6)
C3' C1' C4' 109.5
C2' C1' C4' 109.5
O2 C5 C7 105.8(5)
O2 C5 C6 112.2(5)
C7 C5 C6 109.5
O2 C5 C8 110.4(5)
C7 C5 C8 109.5
C6 C5 C8 109.5
O2 C5' C8' 109.6(6)
O2 C5' C6' 108.3(6)
C8' C5' C6' 109.5
O2 C5' C7' 110.5(6)
C8' C5' C7' 109.5
C6' C5' C7' 109.4
O3 C9 C11 107.7(4)
O3 C9 C12 111.8(4)
C11 C9 C12 109.5
O3 C9 C10 108.9(4)
C11 C9 C10 109.5
C12 C9 C10 109.5
O3 C9' C11' 112.3(9)
O3 C9' C10' 107.1(9)
C11' C9' C10' 109.5
O3 C9' C12' 108.9(10)
C11' C9' C12' 109.5
C10' C9' C12' 109.5
N1 C13 C14 124.1(4)
C13 C14 C15 120.4(4)
N2 C15 C16 122.1(4)
N2 C15 C14 122.1(4)
C16 C15 C14 115.8(4)
C17 C16 C15 119.6(4)
N1 C17 C16 124.8(4)
N3 C20 C21 124.2(4)
C20 C21 C22 120.5(3)
N4 C22 C21 122.9(3)
N4 C22 C23 121.5(3)
C21 C22 C23 115.6(3)
C24 C23 C22 119.4(3)
N3 C24 C23 124.7(3)
C29 O4 C27 108.6(10)
O4 C27 C28 106.9(14)
O4 C29 C30 114.5(17)

loop_
_geom_bond_atom_site_label_1
_geom_bond_atom_site_label_2
_geom_bond_distance
In O1 2.027(2)
In O3 2.037(2)
In O2 2.058(2)
In N3 2.328(3)
In N1 2.347(3)
O1 C1 1.398(8)
O1 C1' 1.424(7)
O2 C5' 1.413(7)
O2 C5 1.435(6)
O3 C9' 1.413(11)
O3 C9 1.424(5)
N1 C17 1.341(5)
N1 C13 1.344(5)
N2 C15 1.365(5)
N2 C18 1.445(7)
N2 C19 1.445(7)
N3 C20 1.344(5)
N3 C24 1.347(5)
N4 C22 1.352(5)
N4 C26 1.448(6)
N4 C25 1.450(5)
C1 C3 1.4998
C1 C2 1.5000
C1 C4 1.5001
C1' C3' 1.4998
C1' C2' 1.5000
C1' C4' 1.5000
C5 C7 1.4999
C5 C6 1.4999
C5 C8 1.5000
C5' C8' 1.4998
C5' C6' 1.5001
C5' C7' 1.5002
C9 C11 1.4998
C9 C12 1.5000
C9 C10 1.5001
C9' C11' 1.4999
C9' C10' 1.4999
C9' C12' 1.5001
C13 C14 1.368(6)
C14 C15 1.398(6)
C15 C16 1.396(6)
C16 C17 1.372(6)
C20 C21 1.361(6)
C21 C22 1.403(6)
C22 C23 1.415(5)
C23 C24 1.367(5)
O4 C29 1.36(2)
O4 C27 1.41(2)
C27 C28 1.44(2)
C29 C30 1.434(10)

loop_
_geom_torsion_atom_site_label_1
_geom_torsion_atom_site_label_2
_geom_torsion_atom_site_label_3
_geom_torsion_atom_site_label_4
_geom_torsion
O3 In O1 C1 167.1(6)
O2 In O1 C1 -15.5(6)
N3 In O1 C1 77.6(6)
N1 In O1 C1 -103.2(6)
O3 In O1 C1' 158.4(5)
O2 In O1 C1' -24.2(6)
N3 In O1 C1' 68.9(5)
N1 In O1 C1' -111.9(5)
O1 In O2 C5' -2.8(5)
O3 In O2 C5' 174.3(4)
N3 In O2 C5' -98.1(4)
N1 In O2 C5' 84.0(4)
O1 In O2 C5 -4.3(4)
O3 In O2 C5 172.7(3)
N3 In O2 C5 -99.7(3)
N1 In O2 C5 82.4(3)
O1 In O3 C9' -173.5(6)
O2 In O3 C9' 8.5(6)
N3 In O3 C9' -78.9(6)
N1 In O3 C9' 98.8(6)
O1 In O3 C9 -177.9(3)
O2 In O3 C9 4.1(4)
N3 In O3 C9 -83.4(3)
N1 In O3 C9 94.4(3)
O1 In N1 C17 175.6(3)
O3 In N1 C17 -85.0(3)
O2 In N1 C17 37.0(3)
N3 In N1 C17 -21(2)
O1 In N1 C13 -7.4(3)
O3 In N1 C13 92.0(3)
O2 In N1 C13 -146.0(3)
N3 In N1 C13 156(2)
O1 In N3 C20 -151.3(3)
O3 In N3 C20 109.4(3)
O2 In N3 C20 -12.6(3)
N1 In N3 C20 46(2)
O1 In N3 C24 42.0(3)
O3 In N3 C24 -57.4(3)
O2 In N3 C24 -179.4(3)
N1 In N3 C24 -121(2)
C1' O1 C1 C3 -105(5)
In O1 C1 C3 167.0(6)
C1' O1 C1 C2 13(5)
In O1 C1 C2 -74.6(7)
C1' O1 C1 C4 135(5)
In O1 C1 C4 47.1(8)
C1 O1 C1' C3' 103(5)
In O1 C1' C3' -158.4(5)
C1 O1 C1' C2' -137(5)
In O1 C1' C2' -38.0(7)
C1 O1 C1' C4' -15(5)
In O1 C1' C4' 83.7(6)
C5' O2 C5 C7 10(3)
In O2 C5 C7 -179.1(3)
C5' O2 C5 C6 129(3)
In O2 C5 C6 -59.8(4)
C5' O2 C5 C8 -109(3)
In O2 C5 C8 62.6(4)
C5 O2 C5' C8' 35(3)
In O2 C5' C8' 25.4(6)
C5 O2 C5' C6' -84(3)
In O2 C5' C6' -94.0(5)
C5 O2 C5' C7' 156(3)
In O2 C5' C7' 146.1(4)
C9' O3 C9 C11 21(9)
In O3 C9 C11 119.2(4)
C9' O3 C9 C12 -99(9)
In O3 C9 C12 -1.1(5)
C9' O3 C9 C10 140(9)
In O3 C9 C10 -122.2(4)
C9 O3 C9' C11' 171(9)
In O3 C9' C11' 86.7(9)
C9 O3 C9' C10' -68(9)
In O3 C9' C10' -153.1(8)
C9 O3 C9' C12' 50(9)
In O3 C9' C12' -34.8(10)
C17 N1 C13 C14 -1.5(6)
In N1 C13 C14 -178.7(3)
N1 C13 C14 C15 1.0(6)
C18 N2 C15 C16 -174.6(4)
C19 N2 C15 C16 0.5(7)
C18 N2 C15 C14 5.9(6)
C19 N2 C15 C14 -179.0(5)
C13 C14 C15 N2 -179.5(4)
C13 C14 C15 C16 0.9(6)
N2 C15 C16 C17 178.2(4)
C14 C15 C16 C17 -2.2(6)
C13 N1 C17 C16 0.1(6)
In N1 C17 C16 177.3(3)
C15 C16 C17 N1 1.8(7)
C24 N3 C20 C21 -0.8(6)
In N3 C20 C21 -168.0(3)
N3 C20 C21 C22 1.7(6)
C26 N4 C22 C21 179.6(4)
C25 N4 C22 C21 6.9(6)
C26 N4 C22 C23 -0.1(6)
C25 N4 C22 C23 -172.9(4)
C20 C21 C22 N4 178.5(4)
C20 C21 C22 C23 -1.7(6)
N4 C22 C23 C24 -179.3(4)
C21 C22 C23 C24 1.0(5)
C20 N3 C24 C23 0.0(6)
In N3 C24 C23 167.9(3)
C22 C23 C24 N3 -0.2(6)
C29 O4 C27 C28 -176.7(13)
C27 O4 C29 C30 -174(2)
